data_1528019
loop_
_publ_author_name
'Schils, H.'
'Bronger, W.'

_publ_section_title
;
 Ternaere Selenide des Kupfers
;
_journal_name_full 'Zeitschrift fuer Anorganische und Allgemeine Chemie'
_journal_page_first 187
_journal_page_last 193
_journal_volume 456
_journal_year 1979
_chemical_formula_sum 'Cu8 Rb3 Se6'
_chemical_name_systematic 'Rb3 Cu8 Se6'
_space_group_IT_number 12
_symmetry_space_group_name_Hall '-C 2y'
_symmetry_space_group_name_H-M 'C 1 2/m 1'
_cell_angle_alpha 90
_cell_angle_beta 104.44
_cell_angle_gamma 90
_cell_formula_units_Z 2
_cell_length_a 18.458
_cell_length_b 4.01
_cell_length_c 10.212
_cell_volume 731.979
_citation_journal_id_ASTM ZAACAB
_cod_data_source_file Schils_ZAACAB_1979_836.cif
_cod_data_source_block Cu8Rb3Se6
_cod_original_cell_volume 731.9793
_cod_database_code 1528019

loop_
_symmetry_equiv_pos_as_xyz
x,y,z
-x,y,-z
-x,-y,-z
x,-y,z
x+1/2,y+1/2,z
-x+1/2,y+1/2,-z
-x+1/2,-y+1/2,-z
x+1/2,-y+1/2,z

loop_
_atom_site_label
_atom_site_type_symbol
_atom_site_fract_x
_atom_site_fract_y
_atom_site_fract_z
_atom_site_occupancy
_atom_site_U_iso_or_equiv
Cu1 Cu+1 0.2969 0 0.0745 1 0.0
Cu3 Cu+1 0.5226 0 0.6462 1 0.0
Rb2 Rb+1 0.6872 0 0.3057 1 0.0
Se1 Se-2 0.8422 0 0.9799 1 0.0
Se3 Se-2 0.6561 0 0.6446 1 0.0
Se2 Se-2 0.0328 0 0.2944 1 0.0
Cu2 Cu+1 0.8871 0 0.217 1 0.0
Cu4 Cu+1 0.0811 0 0.5314 1 0.0
Rb1 Rb+1 0.5 0 0 1 0.0
